data_4128061
loop_
_publ_author_name
'Castillo-Blas, Celia'
'L\'opez-Salas, Nieves'
'Guti\'errez, Mar\'ia C'
'Puente-Orench, In\'es'
'Guti\'errez-Puebla, Enrique'
'Ferrer, M. Luisa'
'Monge, M \'Angeles'
'G\'andara, Felipe'

_publ_section_title
;
 Encoding Metal-Cation Arrangements in Metal-Organic Frameworks for
 Programming the Composition of Electrocatalytically Active Multimetal
 Oxides.
;
_journal_issue 4
_journal_name_full 'Journal of the American Chemical Society'
_journal_page_first 1766
_journal_page_last 1774
_journal_paper_doi 10.1021/jacs.8b12860
_journal_volume 141
_journal_year 2019
_chemical_formula_moiety 'C17 H8 Co0.41 F6 Mn0.41 O4 Zn0.18, 0.25(O)'
_chemical_formula_sum 'C17 H0.08 Co0.48 F6 Mn0.35 O4 Zn0.17'
_chemical_formula_weight 440.83
_space_group_crystal_system hexagonal
_space_group_IT_number 179
_space_group_name_Hall 'P 65 2 (0 0 1)'
_space_group_name_H-M_alt 'P 65 2 2'
_symmetry_space_group_name_Hall 'P 65 2 (0 0 1)'
_symmetry_space_group_name_H-M 'P 65 2 2'
_atom_sites_solution_hydrogens geom
_atom_sites_solution_primary dual
_audit_creation_date 2018-05-16
_audit_creation_method
;
Olex2 1.2
(compiled 2018.04.26 svn.r3504 for OlexSys, GUI svn.r5492)
;
_cell_angle_alpha 90
_cell_angle_beta 90
_cell_angle_gamma 120
_cell_formula_units_Z 12
_cell_length_a 21.2639(12)
_cell_length_b 21.2639(12)
_cell_length_c 15.1083(12)
_cell_measurement_reflns_used 4472
_cell_measurement_temperature 250
_cell_measurement_theta_max 60.76
_cell_measurement_theta_min 2.40
_cell_volume 5916.1(7)
_computing_molecular_graphics 'Olex2 (Dolomanov et al., 2009)'
_computing_publication_material 'Olex2 (Dolomanov et al., 2009)'
_computing_structure_refinement 'XL (Sheldrick, 2008)'
_computing_structure_solution 'XT (Sheldrick, 2015)'
_diffrn_ambient_temperature 250
_diffrn_measured_fraction_theta_full 0.995
_diffrn_measured_fraction_theta_max 0.995
_diffrn_measurement_device_type 'Vantec 500'
_diffrn_measurement_method '\f and \w scans'
_diffrn_radiation_type CuK\a
_diffrn_radiation_wavelength 1.54178
_diffrn_reflns_av_R_equivalents 0.1470
_diffrn_reflns_av_unetI/netI 0.0739
_diffrn_reflns_Laue_measured_fraction_full 0.995
_diffrn_reflns_Laue_measured_fraction_max 0.995
_diffrn_reflns_limit_h_max 25
_diffrn_reflns_limit_h_min -25
_diffrn_reflns_limit_k_max 24
_diffrn_reflns_limit_k_min -25
_diffrn_reflns_limit_l_max 17
_diffrn_reflns_limit_l_min -17
_diffrn_reflns_number 34738
_diffrn_reflns_point_group_measured_fraction_full 0.996
_diffrn_reflns_point_group_measured_fraction_max 0.996
_diffrn_reflns_theta_full 65.585
_diffrn_reflns_theta_max 65.585
_diffrn_reflns_theta_min 2.399
_diffrn_standards_number 0
_exptl_absorpt_coefficient_mu 6.202
_exptl_absorpt_correction_type none
_exptl_crystal_colour blue
_exptl_crystal_colour_primary blue
_exptl_crystal_density_diffrn 1.485
_exptl_crystal_description needle
_exptl_crystal_F_000 2578
_exptl_crystal_size_max 0.08
_exptl_crystal_size_mid 0.02
_exptl_crystal_size_min 0.02
_refine_diff_density_max 0.707
_refine_diff_density_min -0.538
_refine_diff_density_rms 0.128
_refine_ls_abs_structure_details
;
 Flack x determined using 915 quotients [(I+)-(I-)]/[(I+)+(I-)]
 (Parsons, Flack and Wagner, Acta Cryst. B69 (2013) 249-259).
;
_refine_ls_abs_structure_Flack 0.001(9)
_refine_ls_extinction_method none
_refine_ls_goodness_of_fit_ref 1.053
_refine_ls_hydrogen_treatment constr
_refine_ls_matrix_type full
_refine_ls_number_parameters 266
_refine_ls_number_reflns 3406
_refine_ls_number_restraints 0
_refine_ls_restrained_S_all 1.053
_refine_ls_R_factor_all 0.0791
_refine_ls_R_factor_gt 0.0615
_refine_ls_shift/su_max 0.000
_refine_ls_shift/su_mean 0.000
_refine_ls_structure_factor_coef Fsqd
_refine_ls_weighting_details 'w=1/[\s^2^(Fo^2^)+(0.1000P)^2^] where P=(Fo^2^+2Fc^2^)/3'
_refine_ls_weighting_scheme calc
_refine_ls_wR_factor_gt 0.1574
_refine_ls_wR_factor_ref 0.1661
_reflns_Friedel_coverage 0.700
_reflns_Friedel_fraction_full 0.996
_reflns_Friedel_fraction_max 0.996
_reflns_number_gt 2685
_reflns_number_total 3406
_reflns_threshold_expression 'I > 2\s(I)'
_cod_data_source_file Zn0.23Mn0.44Co0.33(hfipbb).cif
_cod_data_source_block 144
_cod_original_cell_volume 5916.1(8)
_cod_database_code 4128061
_shelx_shelxl_version_number 2014/7
_shelx_space_group_comment
;
The symmetry employed for this shelxl refinement is uniquely defined
by the following loop, which should always be used as a source of
symmetry information in preference to the above space-group names.
They are only intended as comments.
;
_shelx_estimated_absorpt_t_max 0.886
_shelx_estimated_absorpt_t_min 0.637
_olex2_refinement_description
;
1. Fixed Uiso
 At 1.2 times of:
  All C(H) groups
2. Uiso/Uaniso restraints and constraints
Uanis(Mn02) = Uanis(Co02)
3. Others
 Sof(Zn01)=0.5*(1-FVAR(2))
 Sof(Co01)=0.5*FVAR(2)
 Sof(Co02)=0.5*(1-FVAR(3))
 Sof(Mn02)=0.5*FVAR(3)
 Fixed Sof: O1(0.25)
4.a Aromatic/amide H refined with riding coordinates:
 C00G(H00G), C00I(H00I), C00K(H00K), C00L(H00L), C00M(H00M), C00N(H00N),
 C00O(H00O), C00P(H00P)
;
_olex2_submission_special_instructions 'No special instructions were received'

loop_
_space_group_symop_operation_xyz
'x, y, z'
'-y, x-y, z+2/3'
'-x+y, -x, z+1/3'
'-x, -y, z+1/2'
'y, -x+y, z+1/6'
'x-y, x, z+5/6'
'y, x, -z+2/3'
'x-y, -y, -z'
'-x, -x+y, -z+1/3'
'-y, -x, -z+1/6'
'-x+y, y, -z+1/2'
'x, x-y, -z+5/6'

loop_
_atom_site_label
_atom_site_type_symbol
_atom_site_fract_x
_atom_site_fract_y
_atom_site_fract_z
_atom_site_U_iso_or_equiv
_atom_site_adp_type
_atom_site_occupancy
_atom_site_site_symmetry_order
_atom_site_calc_flag
_atom_site_refinement_flags_posn
_atom_site_refinement_flags_adp
_atom_site_refinement_flags_occupancy
_atom_site_disorder_assembly
_atom_site_disorder_group
Co01 Co 0.2840(3) 0.7160(3) 0.0833 0.021(3) Uani 0.64(3) 2 d S T P A 1
Mn02 Mn 0.3241(5) 0.6483(9) 0.2500 0.0177(13) Uani 0.83(9) 2 d S T P B 1
O003 O -0.2561(3) 0.3744(3) 0.5206(4) 0.0237(12) Uani 1 1 d . . . . .
O004 O 0.2307(3) 0.6548(3) 0.2760(4) 0.0305(14) Uani 1 1 d . . . . .
F005 F -0.0941(3) 0.7029(4) 0.3145(6) 0.062(2) Uani 1 1 d . . . . .
O006 O -0.2672(3) 0.4240(3) 0.6461(4) 0.0298(14) Uani 1 1 d . . . . .
F007 F 0.0474(4) 0.7380(4) 0.5722(5) 0.066(2) Uani 1 1 d . . . . .
F008 F -0.0156(4) 0.8116(3) 0.3550(6) 0.071(2) Uani 1 1 d . . . . .
F009 F -0.1105(4) 0.7476(4) 0.4329(6) 0.073(2) Uani 1 1 d . . . . .
F00A F -0.0120(4) 0.7946(4) 0.5547(6) 0.078(3) Uani 1 1 d . . . . .
F00B F 0.0834(4) 0.8251(4) 0.4783(6) 0.080(3) Uani 1 1 d . . . . .
O00C O 0.2045(3) 0.7014(4) 0.1569(4) 0.0390(16) Uani 1 1 d . . . . .
C00D C -0.1869(4) 0.5034(4) 0.5370(6) 0.0238(18) Uani 1 1 d . . . . .
C00E C -0.2410(4) 0.4302(4) 0.5705(5) 0.0211(16) Uani 1 1 d . . . . .
C00F C 0.1945(4) 0.6788(4) 0.2392(6) 0.0278(19) Uani 1 1 d . . . . .
C00G C -0.1651(5) 0.5651(5) 0.5882(6) 0.0307(19) Uani 1 1 d . . . . .
H00G H -0.1863 0.5612 0.6440 0.037 Uiso 1 1 calc R . . . .
C00H C -0.0801(5) 0.6396(5) 0.4764(6) 0.0288(19) Uani 1 1 d . . . . .
C00I C 0.1025(5) 0.7183(5) 0.2482(7) 0.034(2) Uani 1 1 d . . . . .
H00I H 0.1137 0.7351 0.1896 0.041 Uiso 1 1 calc R . . . .
C00J C 0.1361(4) 0.6837(5) 0.2880(6) 0.0262(18) Uani 1 1 d . . . . .
C00K C -0.1574(4) 0.5106(4) 0.4528(6) 0.0274(19) Uani 1 1 d . . . . .
H00K H -0.1732 0.4695 0.4165 0.033 Uiso 1 1 calc R . . . .
C00L C 0.0679(5) 0.6670(5) 0.4202(7) 0.035(2) Uani 1 1 d . . . . .
H00L H 0.0554 0.6486 0.4781 0.042 Uiso 1 1 calc R . . . .
C00M C -0.1044(5) 0.5784(5) 0.4223(7) 0.032(2) Uani 1 1 d . . . . .
H00M H -0.0849 0.5831 0.3653 0.038 Uiso 1 1 calc R . . . .
C00N C -0.1123(5) 0.6321(5) 0.5576(7) 0.037(2) Uani 1 1 d . . . . .
H00N H -0.0982 0.6734 0.5929 0.044 Uiso 1 1 calc R . . . .
C00O C 0.0522(5) 0.7275(5) 0.2964(7) 0.038(2) Uani 1 1 d . . . . .
H00O H 0.0301 0.7514 0.2697 0.045 Uiso 1 1 calc R . . . .
C00P C 0.1192(5) 0.6588(5) 0.3741(7) 0.036(2) Uani 1 1 d . . . . .
H00P H 0.1427 0.6363 0.4012 0.043 Uiso 1 1 calc R . . . .
C00Q C 0.0336(4) 0.7029(4) 0.3816(7) 0.031(2) Uani 1 1 d . . . . .
C00R C -0.0606(6) 0.7437(6) 0.3844(10) 0.056(4) Uani 1 1 d . . . . .
C00S C 0.0245(6) 0.7680(6) 0.5126(10) 0.059(4) Uani 1 1 d . . . . .
C00T C -0.0204(5) 0.7129(5) 0.4377(7) 0.037(2) Uani 1 1 d . . . . .
Zn01 Zn 0.2823(4) 0.7177(4) 0.0833 0.019(5) Uani 0.36(3) 2 d S T P A 2
Co02 Co 0.328(2) 0.657(4) 0.2500 0.0177(13) Uani 0.17(9) 2 d S T P B 2
O1 O 0.019(4) 0.496(3) 0.140(5) 0.16(3) Uiso 0.25 1 d . . . . .

loop_
_atom_site_aniso_label
_atom_site_aniso_U_11
_atom_site_aniso_U_22
_atom_site_aniso_U_33
_atom_site_aniso_U_23
_atom_site_aniso_U_13
_atom_site_aniso_U_12
Co01 0.024(4) 0.024(4) 0.016(6) 0.002(3) 0.002(3) 0.012(4)
Mn02 0.0178(12) 0.018(4) 0.0172(9) 0.000 -0.0019(6) 0.0091(19)
O003 0.026(3) 0.020(3) 0.023(3) -0.004(2) -0.001(2) 0.010(2)
O004 0.028(3) 0.039(3) 0.025(4) -0.001(3) 0.009(2) 0.018(3)
F005 0.043(4) 0.067(4) 0.084(6) 0.028(4) 0.010(4) 0.034(3)
O006 0.036(3) 0.029(3) 0.021(3) 0.002(2) 0.007(3) 0.014(3)
F007 0.048(4) 0.070(5) 0.052(5) -0.025(4) -0.006(3) 0.009(3)
F008 0.069(5) 0.042(4) 0.115(7) 0.038(4) 0.049(5) 0.037(4)
F009 0.061(4) 0.073(5) 0.111(7) 0.032(4) 0.045(4) 0.052(4)
F00A 0.068(5) 0.041(3) 0.107(7) -0.024(4) 0.039(5) 0.014(3)
F00B 0.057(4) 0.039(4) 0.099(6) -0.011(4) 0.040(4) -0.011(3)
O00C 0.034(3) 0.057(4) 0.032(4) 0.004(3) 0.010(3) 0.027(3)
C00D 0.019(4) 0.024(4) 0.027(5) -0.006(3) -0.003(3) 0.011(3)
C00E 0.019(4) 0.027(4) 0.015(4) -0.001(3) -0.004(3) 0.010(3)
C00F 0.020(4) 0.024(4) 0.038(6) -0.004(4) 0.004(4) 0.010(3)
C00G 0.031(4) 0.031(4) 0.025(5) 0.000(4) 0.014(4) 0.012(4)
C00H 0.022(4) 0.024(4) 0.035(5) -0.001(4) 0.009(4) 0.008(4)
C00I 0.035(5) 0.041(5) 0.034(5) 0.014(5) 0.012(4) 0.024(4)
C00J 0.018(4) 0.027(4) 0.029(5) -0.001(4) 0.005(3) 0.008(3)
C00K 0.026(4) 0.021(4) 0.027(5) -0.005(3) 0.001(3) 0.006(3)
C00L 0.030(4) 0.037(5) 0.037(6) 0.011(4) 0.017(4) 0.017(4)
C00M 0.029(4) 0.031(5) 0.031(5) 0.002(4) 0.010(4) 0.012(4)
C00N 0.029(5) 0.031(5) 0.042(6) -0.012(4) 0.005(4) 0.009(4)
C00O 0.035(5) 0.037(5) 0.046(6) 0.010(4) 0.016(4) 0.022(4)
C00P 0.024(4) 0.040(5) 0.046(6) 0.007(4) 0.005(4) 0.018(4)
C00Q 0.018(4) 0.021(4) 0.049(6) 0.004(4) 0.013(4) 0.007(3)
C00R 0.042(6) 0.033(5) 0.100(11) 0.020(6) 0.033(6) 0.025(5)
C00S 0.030(6) 0.030(5) 0.085(10) -0.023(6) 0.022(6) -0.010(5)
C00T 0.025(4) 0.027(4) 0.056(7) 0.000(4) 0.019(4) 0.011(4)
Zn01 0.019(6) 0.019(6) 0.022(10) 0.005(4) 0.005(4) 0.014(5)
Co02 0.0178(12) 0.018(4) 0.0172(9) 0.000 -0.0019(6) 0.0091(19)

loop_
_atom_type_symbol
_atom_type_description
_atom_type_scat_dispersion_real
_atom_type_scat_dispersion_imag
_atom_type_scat_source
C C 0.0181 0.0091 'International Tables Vol C Tables 4.2.6.8 and 6.1.1.4'
Co Co -2.3653 3.6143 'International Tables Vol C Tables 4.2.6.8 and 6.1.1.4'
F F 0.0727 0.0534 'International Tables Vol C Tables 4.2.6.8 and 6.1.1.4'
Mn Mn -0.5299 2.8052 'International Tables Vol C Tables 4.2.6.8 and 6.1.1.4'
O O 0.0492 0.0322 'International Tables Vol C Tables 4.2.6.8 and 6.1.1.4'
Zn Zn -1.5491 0.6778 'International Tables Vol C Tables 4.2.6.8 and 6.1.1.4'
H H 0.0000 0.0000 'International Tables Vol C Tables 4.2.6.8 and 6.1.1.4'

loop_
_geom_angle_atom_site_label_1
_geom_angle_atom_site_label_2
_geom_angle_atom_site_label_3
_geom_angle
_geom_angle_site_symmetry_1
_geom_angle_site_symmetry_3
O003 Co01 O003 107.7(6) 4_564 7_565
O00C Co01 O003 115.0(3) . 7_565
O00C Co01 O003 108.3(3) . 4_564
O00C Co01 O003 108.3(3) 10_665 7_565
O00C Co01 O003 115.0(3) 10_665 4_564
O00C Co01 O00C 102.7(7) 10_665 .
O003 Mn02 O003 83.5(6) 7_565 6_664
O004 Mn02 O003 79.1(4) 11 7_565
O004 Mn02 O003 96.0(5) 11 6_664
O004 Mn02 O003 79.1(4) . 6_664
O004 Mn02 O003 96.0(5) . 7_565
O004 Mn02 O004 173.4(10) 11 .
O004 Mn02 O006 88.3(3) . 4_564
O004 Mn02 O006 88.3(3) 11 8_666
O004 Mn02 O006 95.8(4) 11 4_564
O004 Mn02 O006 95.8(4) . 8_666
O006 Mn02 O003 88.9(2) 8_666 6_664
O006 Mn02 O003 164.4(4) 8_666 7_565
O006 Mn02 O003 164.4(4) 4_564 6_664
O006 Mn02 O003 88.9(2) 4_564 7_565
O006 Mn02 O006 101.5(8) 8_666 4_564
Co01 O003 Mn02 96.2(3) 4_565 5_455
C00E O003 Co01 115.5(5) . 4_565
C00E O003 Mn02 124.2(5) . 5_455
C00E O003 Zn01 116.1(5) . 4_565
C00E O003 Co02 125.2(7) . 5_455
Zn01 O003 Co02 98.1(7) 4_565 5_455
C00F O004 Mn02 137.9(6) . .
C00F O004 Co02 135.8(12) . .
C00E O006 Mn02 145.3(7) . 4_565
C00E O006 Co02 142.2(15) . 4_565
C00F O00C Co01 125.3(6) . .
C00F O00C Zn01 126.5(6) . .
C00G C00D C00E 121.1(8) . .
C00G C00D C00K 119.1(8) . .
C00K C00D C00E 119.8(7) . .
O003 C00E C00D 117.7(7) . .
O006 C00E O003 122.7(7) . .
O006 C00E C00D 119.5(7) . .
O004 C00F O00C 123.6(8) . .
O004 C00F C00J 120.9(9) . .
O00C C00F C00J 115.5(8) . .
C00N C00G C00D 120.3(9) . .
C00M C00H C00T 116.8(8) . .
C00N C00H C00M 118.9(8) . .
C00N C00H C00T 124.3(8) . .
C00O C00I C00J 118.9(10) . .
C00I C00J C00F 119.2(8) . .
C00P C00J C00F 120.3(8) . .
C00P C00J C00I 120.3(8) . .
C00M C00K C00D 120.2(8) . .
C00P C00L C00Q 120.9(10) . .
C00K C00M C00H 120.1(9) . .
C00H C00N C00G 121.3(9) . .
C00Q C00O C00I 122.4(9) . .
C00L C00P C00J 119.9(9) . .
C00L C00Q C00T 118.1(9) . .
C00O C00Q C00L 117.5(8) . .
C00O C00Q C00T 124.3(9) . .
F005 C00R F008 107.5(11) . .
F005 C00R F009 107.2(10) . .
F005 C00R C00T 111.8(8) . .
F008 C00R C00T 112.3(9) . .
F009 C00R F008 106.0(8) . .
F009 C00R C00T 111.7(11) . .
F007 C00S F00A 108.2(12) . .
F007 C00S F00B 107.3(10) . .
F007 C00S C00T 111.4(9) . .
F00A C00S F00B 106.2(9) . .
F00A C00S C00T 113.4(10) . .
F00B C00S C00T 110.0(11) . .
C00H C00T C00S 111.4(9) . .
C00Q C00T C00H 111.4(7) . .
C00Q C00T C00R 112.7(9) . .
C00Q C00T C00S 106.7(8) . .
C00R C00T C00H 105.9(7) . .
C00R C00T C00S 108.8(9) . .
O003 Zn01 O003 104.7(7) 4_564 7_565
O00C Zn01 O003 115.1(3) 10_665 4_564
O00C Zn01 O003 115.1(3) . 7_565
O00C Zn01 O003 108.3(3) . 4_564
O00C Zn01 O003 108.3(3) 10_665 7_565
O00C Zn01 O00C 105.7(8) 10_665 .
O003 Co02 O003 89(3) 6_664 7_565
O004 Co02 O003 99.7(17) 11 6_664
O004 Co02 O003 99.7(17) . 7_565
O004 Co02 O003 81.8(13) 11 7_565
O004 Co02 O003 81.8(13) . 6_664
O004 Co02 O004 178(4) 11 .
O004 Co02 O006 85.7(14) . 4_564
O004 Co02 O006 92.9(15) . 8_666
O004 Co02 O006 92.9(15) 11 4_564
O004 Co02 O006 85.7(13) 11 8_666
O006 Co02 O003 166.9(7) 4_564 6_664
O006 Co02 O003 89.4(2) 4_564 7_565
O006 Co02 O003 166.9(7) 8_666 7_565
O006 Co02 O003 89.4(2) 8_666 6_664
O006 Co02 O006 95(3) 4_564 8_666

loop_
_geom_bond_atom_site_label_1
_geom_bond_atom_site_label_2
_geom_bond_distance
_geom_bond_site_symmetry_2
Co01 O003 1.950(9) 4_564
Co01 O003 1.950(9) 7_565
Co01 O00C 1.916(9) 10_665
Co01 O00C 1.916(9) .
Mn02 O003 2.360(14) 7_565
Mn02 O003 2.360(14) 6_664
Mn02 O004 2.096(6) 11
Mn02 O004 2.096(6) .
Mn02 O006 2.105(12) 4_564
Mn02 O006 2.105(12) 8_666
O003 Co01 1.950(9) 4_565
O003 Mn02 2.360(14) 5_455
O003 C00E 1.303(10) .
O003 Zn01 1.989(11) 4_565
O003 Co02 2.24(5) 5_455
O004 C00F 1.248(11) .
O004 Co02 2.093(6) .
F005 C00R 1.324(15) .
O006 Mn02 2.105(12) 4_565
O006 C00E 1.248(10) .
O006 Co02 2.21(5) 4_565
F007 C00S 1.327(16) .
F008 C00R 1.347(12) .
F009 C00R 1.327(12) .
F00A C00S 1.329(13) .
F00B C00S 1.339(12) .
O00C C00F 1.311(11) .
O00C Zn01 1.877(11) .
C00D C00E 1.487(11) .
C00D C00G 1.388(12) .
C00D C00K 1.392(12) .
C00F C00J 1.492(11) .
C00G C00N 1.380(13) .
C00H C00M 1.399(12) .
C00H C00N 1.374(13) .
C00H C00T 1.552(12) .
C00I C00J 1.393(13) .
C00I C00O 1.386(13) .
C00J C00P 1.383(14) .
C00K C00M 1.392(12) .
C00L C00P 1.378(13) .
C00L C00Q 1.419(14) .
C00O C00Q 1.371(14) .
C00Q C00T 1.524(12) .
C00R C00T 1.538(16) .
C00S C00T 1.564(15) .
Zn01 O003 1.989(11) 7_565
Zn01 O003 1.989(11) 4_564
Zn01 O00C 1.877(11) 10_665
Co02 O003 2.24(5) 6_664
Co02 O003 2.24(5) 7_565
Co02 O004 2.092(6) 11
Co02 O006 2.21(5) 4_564
Co02 O006 2.21(5) 8_666
O1 O1 1.05(13) 9
